data_7124365
loop_
_publ_author_name
'Mandal, Swadhin K.'
'Ahmed, Jasimuddin'
'Swain, Asim Kumar'
'Das, Arpan'
'Govindarajan, R.'
'Bhunia, Mrinal'

_publ_section_title
;
 A K-Arylacetylide Complex for Catalytic Terminal Alkyne Functionalization
 using KOtBu as a Precatalyst
;
_journal_name_full 'Chemical Communications'
_journal_paper_doi 10.1039/C9CC07833A
_journal_year 2019
_chemical_formula_moiety 'C21 H31 K O6'
_chemical_formula_sum 'C21 H30 K O6'
_chemical_formula_weight 417.55
_space_group_crystal_system monoclinic
_space_group_IT_number 14
_space_group_name_Hall '-P 2yn'
_space_group_name_H-M_alt 'P 1 21/n 1'
_symmetry_space_group_name_Hall '-P 2yn'
_symmetry_space_group_name_H-M 'P 1 21/n 1'
_atom_sites_solution_hydrogens mixed
_atom_sites_solution_primary dual
_audit_creation_date 2019-07-12
_audit_creation_method
;
Olex2 1.2
(compiled 2018.05.29 svn.r3508 for OlexSys, GUI svn.r5506)
;
_audit_update_record
;
2019-07-13 deposited with the CCDC.    2019-10-21 downloaded from the CCDC.
;
_cell_angle_alpha 90
_cell_angle_beta 92.977(3)
_cell_angle_gamma 90
_cell_formula_units_Z 4
_cell_length_a 8.1050(2)
_cell_length_b 19.2881(6)
_cell_length_c 14.1234(4)
_cell_measurement_reflns_used 4858
_cell_measurement_temperature 100.00
_cell_measurement_theta_max 66.0270
_cell_measurement_theta_min 3.8710
_cell_volume 2204.93(11)
_computing_cell_refinement
;
CrysAlisPro, Agilent Technologies,
Version 1.171.37.34 (release 22-05-2014 CrysAlis171 .NET)
(compiled May 22 2014,16:03:01)
;
_computing_data_collection
;
CrysAlisPro, Agilent Technologies,
Version 1.171.37.34 (release 22-05-2014 CrysAlis171 .NET)
(compiled May 22 2014,16:03:01)
;
_computing_data_reduction
;
CrysAlisPro, Agilent Technologies,
Version 1.171.37.34 (release 22-05-2014 CrysAlis171 .NET)
(compiled May 22 2014,16:03:01)
;
_computing_molecular_graphics 'Olex2 (Dolomanov et al., 2009)'
_computing_publication_material 'Olex2 (Dolomanov et al., 2009)'
_computing_structure_refinement 'ShelXL (Sheldrick, 2015)'
_computing_structure_solution 'ShelXT (Sheldrick, 2015)'
_diffrn_ambient_temperature 100.00
_diffrn_detector 'CCD plate'
_diffrn_detector_area_resol_mean 7.9580
_diffrn_detector_type Eos
_diffrn_measured_fraction_theta_full 0.996
_diffrn_measured_fraction_theta_max 0.996
_diffrn_measurement_details
;
#__ type_ start__ end____ width___ exp.time_
  1 omega   57.00  121.00   1.0000   13.0000
omega____ theta____ kappa____ phi______ frames
    -       26.3311  178.0000  120.0000 64

#__ type_ start__ end____ width___ exp.time_
  2 omega   57.00  121.00   1.0000   13.0000
omega____ theta____ kappa____ phi______ frames
    -       26.3311  178.0000 -180.0000 64

#__ type_ start__ end____ width___ exp.time_
  3 omega    1.00   81.00   1.0000   13.0000
omega____ theta____ kappa____ phi______ frames
    -       26.3311  -99.0000 -180.0000 80

#__ type_ start__ end____ width___ exp.time_
  4 omega  -12.00  102.00   1.0000   13.0000
omega____ theta____ kappa____ phi______ frames
    -       26.3311   57.0000 -180.0000 114

#__ type_ start__ end____ width___ exp.time_
  5 omega   57.00  121.00   1.0000   13.0000
omega____ theta____ kappa____ phi______ frames
    -       26.3311  178.0000   90.0000 64

#__ type_ start__ end____ width___ exp.time_
  6 omega   30.00  144.00   1.0000   42.0000
omega____ theta____ kappa____ phi______ frames
    -       67.1656   61.0000  -60.0000 114

#__ type_ start__ end____ width___ exp.time_
  7 omega  100.00  153.00   1.0000   42.0000
omega____ theta____ kappa____ phi______ frames
    -       67.1656  111.0000   60.0000 53

#__ type_ start__ end____ width___ exp.time_
  8 omega  100.00  153.00   1.0000   42.0000
omega____ theta____ kappa____ phi______ frames
    -       67.1656  111.0000    0.0000 53

#__ type_ start__ end____ width___ exp.time_
  9 omega  100.00  153.00   1.0000   42.0000
omega____ theta____ kappa____ phi______ frames
    -       67.1656  111.0000 -120.0000 53

#__ type_ start__ end____ width___ exp.time_
 10 omega  100.00  153.00   1.0000   42.0000
omega____ theta____ kappa____ phi______ frames
    -       67.1656  111.0000  -60.0000 53

#__ type_ start__ end____ width___ exp.time_
 11 omega   -4.00  109.00   1.0000   42.0000
omega____ theta____ kappa____ phi______ frames
    -       67.1656  -94.0000    0.0000 113

#__ type_ start__ end____ width___ exp.time_
 12 omega   57.00  150.00   1.0000   42.0000
omega____ theta____ kappa____ phi______ frames
    -       67.1656  178.0000   30.0000 93

#__ type_ start__ end____ width___ exp.time_
 13 omega   69.00  178.00   1.0000   62.0000
omega____ theta____ kappa____ phi______ frames
    -      108.0000   54.0000  120.0000 109

#__ type_ start__ end____ width___ exp.time_
 14 omega  101.00  178.00   1.0000   62.0000
omega____ theta____ kappa____ phi______ frames
    -      108.0000  104.0000 -180.0000 77

#__ type_ start__ end____ width___ exp.time_
 15 omega   31.00  147.00   1.0000   62.0000
omega____ theta____ kappa____ phi______ frames
    -      108.0000  -54.0000    0.0000 116

#__ type_ start__ end____ width___ exp.time_
 16 omega   86.00  178.00   1.0000   62.0000
omega____ theta____ kappa____ phi______ frames
    -      108.0000  138.0000   90.0000 92

#__ type_ start__ end____ width___ exp.time_
 17 omega   21.00  109.00   1.0000   62.0000
omega____ theta____ kappa____ phi______ frames
    -      108.0000 -104.0000    0.0000 88

#__ type_ start__ end____ width___ exp.time_
 18 omega  112.00  176.00   1.0000   62.0000
omega____ theta____ kappa____ phi______ frames
    -      108.0000  104.0000   30.0000 64

#__ type_ start__ end____ width___ exp.time_
 19 omega   96.00  151.00   1.0000   62.0000
omega____ theta____ kappa____ phi______ frames
    -      108.0000   43.0000  -90.0000 55

#__ type_ start__ end____ width___ exp.time_
 20 omega   88.00  177.00   1.0000   62.0000
omega____ theta____ kappa____ phi______ frames
    -      108.0000   77.0000  120.0000 89

#__ type_ start__ end____ width___ exp.time_
 21 omega  101.00  144.00   1.0000   62.0000
omega____ theta____ kappa____ phi______ frames
    -      108.0000  104.0000   90.0000 43

#__ type_ start__ end____ width___ exp.time_
 22 omega   31.00   68.00   1.0000   62.0000
omega____ theta____ kappa____ phi______ frames
    -      108.0000 -104.0000  -30.0000 37

#__ type_ start__ end____ width___ exp.time_
 23 omega  123.00  154.00   1.0000   62.0000
omega____ theta____ kappa____ phi______ frames
    -      108.0000  104.0000  120.0000 31

#__ type_ start__ end____ width___ exp.time_
 24 omega   55.00   81.00   1.0000   62.0000
omega____ theta____ kappa____ phi______ frames
    -      108.0000   32.0000 -120.0000 26

#__ type_ start__ end____ width___ exp.time_
 25 omega  119.00  145.00   1.0000   62.0000
omega____ theta____ kappa____ phi______ frames
    -      108.0000   32.0000 -120.0000 26

#__ type_ start__ end____ width___ exp.time_
 26 omega  101.00  168.00   1.0000   62.0000
omega____ theta____ kappa____ phi______ frames
    -      108.0000  104.0000   60.0000 67

#__ type_ start__ end____ width___ exp.time_
 27 omega   87.00  121.00   1.0000   62.0000
omega____ theta____ kappa____ phi______ frames
    -      108.0000   54.0000   30.0000 34

#__ type_ start__ end____ width___ exp.time_
 28 omega   26.00   52.00   1.0000   62.0000
omega____ theta____ kappa____ phi______ frames
    -      108.0000  -21.0000   60.0000 26

#__ type_ start__ end____ width___ exp.time_
 29 omega  140.00  177.00   1.0000   62.0000
omega____ theta____ kappa____ phi______ frames
    -      108.0000  -21.0000   60.0000 37

#__ type_ start__ end____ width___ exp.time_
 30 omega  104.00  146.00   1.0000   62.0000
omega____ theta____ kappa____ phi______ frames
    -      108.0000  -32.0000  -60.0000 42
;
_diffrn_measurement_device 'four-circle diffractometer'
_diffrn_measurement_device_type 'SuperNova, Dual, Cu at zero, Eos'
_diffrn_measurement_method '\w scans'
_diffrn_orient_matrix_UB_11 -0.1319204000
_diffrn_orient_matrix_UB_12 -0.0253041000
_diffrn_orient_matrix_UB_13 0.0667406000
_diffrn_orient_matrix_UB_21 0.1183389000
_diffrn_orient_matrix_UB_22 -0.0572937000
_diffrn_orient_matrix_UB_23 0.0376978000
_diffrn_orient_matrix_UB_31 0.0697160000
_diffrn_orient_matrix_UB_32 0.0494668000
_diffrn_orient_matrix_UB_33 0.0778430000
_diffrn_radiation_monochromator mirror
_diffrn_radiation_probe x-ray
_diffrn_radiation_type CuK\a
_diffrn_radiation_wavelength 1.54184
_diffrn_reflns_av_R_equivalents 0.0291
_diffrn_reflns_av_unetI/netI 0.0305
_diffrn_reflns_Laue_measured_fraction_full 0.996
_diffrn_reflns_Laue_measured_fraction_max 0.996
_diffrn_reflns_limit_h_max 9
_diffrn_reflns_limit_h_min -9
_diffrn_reflns_limit_k_max 22
_diffrn_reflns_limit_k_min -22
_diffrn_reflns_limit_l_max 16
_diffrn_reflns_limit_l_min -16
_diffrn_reflns_number 11784
_diffrn_reflns_point_group_measured_fraction_full 0.996
_diffrn_reflns_point_group_measured_fraction_max 0.996
_diffrn_reflns_theta_full 66.241
_diffrn_reflns_theta_max 66.241
_diffrn_reflns_theta_min 3.883
_diffrn_source 'sealed X-ray tube'
_diffrn_source_type 'SuperNova (Cu) X-ray Source'
_exptl_absorpt_coefficient_mu 2.382
_exptl_absorpt_correction_T_max 1.00000
_exptl_absorpt_correction_T_min 0.96432
_exptl_absorpt_correction_type multi-scan
_exptl_absorpt_process_details
;
CrysAlisPro, Agilent Technologies,
Version 1.171.37.34 (release 22-05-2014 CrysAlis171 .NET)
(compiled May 22 2014,16:03:01)
Empirical absorption correction using spherical harmonics,
 implemented in SCALE3 ABSPACK scaling algorithm.
;
_exptl_crystal_colour 'clear light yellow'
_exptl_crystal_colour_lustre clear
_exptl_crystal_colour_modifier light
_exptl_crystal_colour_primary yellow
_exptl_crystal_density_diffrn 1.258
_exptl_crystal_description block
_exptl_crystal_F_000 892
_exptl_crystal_size_max 0.16
_exptl_crystal_size_mid 0.13
_exptl_crystal_size_min 0.1
_refine_diff_density_max 0.186
_refine_diff_density_min -0.298
_refine_diff_density_rms 0.043
_refine_ls_extinction_method none
_refine_ls_goodness_of_fit_ref 1.028
_refine_ls_hydrogen_treatment mixed
_refine_ls_matrix_type full
_refine_ls_number_parameters 262
_refine_ls_number_reflns 3848
_refine_ls_number_restraints 0
_refine_ls_restrained_S_all 1.028
_refine_ls_R_factor_all 0.0394
_refine_ls_R_factor_gt 0.0321
_refine_ls_shift/su_max 0.000
_refine_ls_shift/su_mean 0.000
_refine_ls_structure_factor_coef Fsqd
_refine_ls_weighting_details 'w=1/[\s^2^(Fo^2^)+(0.0449P)^2^+0.5130P] where P=(Fo^2^+2Fc^2^)/3'
_refine_ls_weighting_scheme calc
_refine_ls_wR_factor_gt 0.0815
_refine_ls_wR_factor_ref 0.0857
_reflns_Friedel_coverage 0.000
_reflns_number_gt 3323
_reflns_number_total 3848
_reflns_threshold_expression 'I > 2\s(I)'
_cod_data_source_file c9cc07833a2.cif
_cod_data_source_block jasi4_28_05
_cod_database_code 7124365
_shelx_shelxl_version_number 2014/7
_chemical_oxdiff_formula 'C H O K'
_shelx_space_group_comment
;
The symmetry employed for this shelxl refinement is uniquely defined
by the following loop, which should always be used as a source of
symmetry information in preference to the above space-group names.
They are only intended as comments.
;
_shelx_estimated_absorpt_t_max 0.797
_shelx_estimated_absorpt_t_min 0.702
_reflns_odcompleteness_completeness 98.01
_reflns_odcompleteness_iscentric 1
_reflns_odcompleteness_theta 66.97
_olex2_refinement_description
;
1. Fixed Uiso
 At 1.2 times of:
  All C(H) groups, All C(H,H) groups
 At 1.5 times of:
  All C(H,H,H) groups
2.a Secondary CH2 refined with riding coordinates:
 C10(H10A,H10B), C11(H11A,H11B), C13(H13A,H13B), C14(H14A,H14B), C15(H15A,
 H15B), C16(H16A,H16B), C17(H17A,H17B), C18(H18A,H18B), C19(H19A,H19B),
 C20(H20A,H20B), C21(H21A,H21B)
2.b Aromatic/amide H refined with riding coordinates:
 C4(H4), C5(H5), C7(H7), C8(H8)
2.c Idealised Me refined as rotating group:
 C9(H9A,H9B,H9C)
;
_olex2_date_sample_data_collection 2019-05-28
_olex2_submission_special_instructions 'No special instructions were received'

loop_
_space_group_symop_operation_xyz
'x, y, z'
'-x+1/2, y+1/2, -z+1/2'
'-x, -y, -z'
'x-1/2, -y-1/2, z-1/2'

loop_
_atom_site_label
_atom_site_type_symbol
_atom_site_fract_x
_atom_site_fract_y
_atom_site_fract_z
_atom_site_U_iso_or_equiv
_atom_site_adp_type
_atom_site_occupancy
_atom_site_site_symmetry_order
_atom_site_calc_flag
_atom_site_refinement_flags_posn
K1 K 0.55585(4) 0.81217(2) 0.32010(2) 0.01944(10) Uani 1 1 d .
O1 O 0.82267(13) 0.88579(6) 0.40108(8) 0.0238(3) Uani 1 1 d .
O2 O 0.87755(14) 0.75239(6) 0.32694(8) 0.0228(2) Uani 1 1 d .
O3 O 0.61742(14) 0.67068(6) 0.24959(8) 0.0241(3) Uani 1 1 d .
O4 O 0.36034(13) 0.74892(6) 0.16614(8) 0.0244(3) Uani 1 1 d .
O5 O 0.29352(14) 0.88347(6) 0.23032(8) 0.0238(3) Uani 1 1 d .
O6 O 0.54898(13) 0.96402(6) 0.31833(8) 0.0227(2) Uani 1 1 d .
C1 C 0.3970(2) 0.83491(9) 0.49597(11) 0.0228(3) Uani 1 1 d .
C2 C 0.36854(18) 0.77260(9) 0.50330(11) 0.0203(3) Uani 1 1 d .
C3 C 0.33012(18) 0.70059(8) 0.51785(11) 0.0192(3) Uani 1 1 d .
C4 C 0.3857(2) 0.64761(9) 0.45903(11) 0.0240(4) Uani 1 1 d .
H4 H 0.4507 0.6592 0.4072 0.029 Uiso 1 1 calc R
C5 C 0.3474(2) 0.57879(9) 0.47547(12) 0.0263(4) Uani 1 1 d .
H5 H 0.3871 0.5441 0.4347 0.032 Uiso 1 1 calc R
C6 C 0.2526(2) 0.55931(9) 0.54989(12) 0.0269(4) Uani 1 1 d .
C7 C 0.1968(3) 0.61130(10) 0.60796(14) 0.0365(5) Uani 1 1 d .
H7 H 0.1314 0.5994 0.6594 0.044 Uiso 1 1 calc R
C8 C 0.2344(2) 0.68006(9) 0.59257(13) 0.0317(4) Uani 1 1 d .
H8 H 0.1941 0.7143 0.6338 0.038 Uiso 1 1 calc R
C9 C 0.2105(3) 0.48445(10) 0.56817(15) 0.0400(5) Uani 1 1 d .
H9A H 0.1368 0.4671 0.5163 0.060 Uiso 1 1 calc GR
H9B H 0.1553 0.4808 0.6281 0.060 Uiso 1 1 calc GR
H9C H 0.3121 0.4568 0.5720 0.060 Uiso 1 1 calc GR
C10 C 0.2904(2) 0.95678(9) 0.23316(13) 0.0283(4) Uani 1 1 d .
H10A H 0.1747 0.9734 0.2306 0.034 Uiso 1 1 calc R
H10B H 0.3454 0.9759 0.1779 0.034 Uiso 1 1 calc R
C11 C 0.3786(2) 0.98062(9) 0.32333(12) 0.0262(4) Uani 1 1 d .
H11A H 0.3647 1.0313 0.3310 0.031 Uiso 1 1 calc R
H11B H 0.3324 0.9571 0.3784 0.031 Uiso 1 1 calc R
C12 C 0.6399(2) 0.98167(9) 0.40445(12) 0.0253(4) Uani 1 1 d .
C13 C 0.8155(2) 0.95908(9) 0.39537(13) 0.0269(4) Uani 1 1 d .
H13A H 0.8555 0.9748 0.3339 0.032 Uiso 1 1 calc R
H13B H 0.8870 0.9798 0.4468 0.032 Uiso 1 1 calc R
C14 C 0.9838(2) 0.85972(9) 0.38594(13) 0.0274(4) Uani 1 1 d .
H14A H 1.0655 0.8814 0.4312 0.033 Uiso 1 1 calc R
H14B H 1.0148 0.8709 0.3208 0.033 Uiso 1 1 calc R
C15 C 0.9828(2) 0.78287(10) 0.39994(13) 0.0294(4) Uani 1 1 d .
H15A H 1.0963 0.7643 0.3970 0.035 Uiso 1 1 calc R
H15B H 0.9418 0.7716 0.4629 0.035 Uiso 1 1 calc R
C16 C 0.8788(2) 0.67892(9) 0.33311(12) 0.0274(4) Uani 1 1 d .
H16A H 0.8251 0.6639 0.3911 0.033 Uiso 1 1 calc R
H16B H 0.9940 0.6617 0.3365 0.033 Uiso 1 1 calc R
C17 C 0.7871(2) 0.65024(9) 0.24706(12) 0.0263(4) Uani 1 1 d .
H17A H 0.8351 0.6684 0.1890 0.032 Uiso 1 1 calc R
H17B H 0.7957 0.5990 0.2465 0.032 Uiso 1 1 calc R
C18 C 0.5234(2) 0.64697(9) 0.16779(12) 0.0284(4) Uani 1 1 d .
H18A H 0.5199 0.5957 0.1673 0.034 Uiso 1 1 calc R
H18B H 0.5755 0.6627 0.1097 0.034 Uiso 1 1 calc R
C19 C 0.3521(2) 0.67536(9) 0.16975(13) 0.0297(4) Uani 1 1 d .
H19A H 0.2838 0.6577 0.1148 0.036 Uiso 1 1 calc R
H19B H 0.3007 0.6605 0.2285 0.036 Uiso 1 1 calc R
C20 C 0.1996(2) 0.77925(10) 0.15605(14) 0.0331(4) Uani 1 1 d .
H20A H 0.1368 0.7687 0.2126 0.040 Uiso 1 1 calc R
H20B H 0.1385 0.7598 0.0997 0.040 Uiso 1 1 calc R
C21 C 0.2171(2) 0.85571(10) 0.14533(13) 0.0330(4) Uani 1 1 d .
H21A H 0.2855 0.8662 0.0910 0.040 Uiso 1 1 calc R
H21B H 0.1071 0.8771 0.1330 0.040 Uiso 1 1 calc R
H12A H 0.595(2) 0.9567(10) 0.4593(14) 0.026(5) Uiso 1 1 d .
H12B H 0.634(3) 1.0317(12) 0.4161(15) 0.035(6) Uiso 1 1 d .

loop_
_atom_site_aniso_label
_atom_site_aniso_U_11
_atom_site_aniso_U_22
_atom_site_aniso_U_33
_atom_site_aniso_U_23
_atom_site_aniso_U_13
_atom_site_aniso_U_12
K1 0.01837(17) 0.01935(18) 0.02055(17) -0.00078(12) 0.00072(12) -0.00085(13)
O1 0.0185(5) 0.0211(6) 0.0318(6) -0.0016(5) 0.0018(5) -0.0030(4)
O2 0.0215(5) 0.0206(6) 0.0258(6) 0.0028(5) -0.0029(4) 0.0019(5)
O3 0.0271(6) 0.0243(6) 0.0211(6) -0.0028(5) 0.0025(5) -0.0015(5)
O4 0.0199(6) 0.0242(6) 0.0287(6) -0.0031(5) -0.0020(5) -0.0032(5)
O5 0.0224(5) 0.0259(6) 0.0226(6) -0.0001(5) -0.0032(4) 0.0020(5)
O6 0.0226(6) 0.0217(6) 0.0241(6) -0.0035(4) 0.0045(4) 0.0009(5)
C1 0.0251(8) 0.0234(9) 0.0202(8) 0.0018(6) 0.0039(6) -0.0003(7)
C2 0.0168(7) 0.0262(9) 0.0179(7) 0.0016(6) 0.0001(6) 0.0015(6)
C3 0.0161(7) 0.0202(8) 0.0210(8) 0.0028(6) -0.0009(6) 0.0014(6)
C4 0.0249(8) 0.0264(9) 0.0209(8) 0.0000(7) 0.0035(6) -0.0023(7)
C5 0.0287(8) 0.0246(9) 0.0258(8) -0.0065(7) 0.0036(7) -0.0003(7)
C6 0.0319(9) 0.0199(9) 0.0292(9) 0.0006(7) 0.0039(7) -0.0011(7)
C7 0.0512(12) 0.0247(10) 0.0360(10) 0.0008(8) 0.0262(9) -0.0033(8)
C8 0.0421(10) 0.0216(9) 0.0331(9) -0.0022(7) 0.0193(8) 0.0003(8)
C9 0.0566(13) 0.0218(10) 0.0428(11) -0.0004(8) 0.0159(9) -0.0037(9)
C10 0.0272(8) 0.0252(9) 0.0324(9) 0.0050(7) 0.0018(7) 0.0095(7)
C11 0.0260(8) 0.0205(9) 0.0326(9) -0.0014(7) 0.0065(7) 0.0057(7)
C12 0.0307(9) 0.0193(9) 0.0261(8) -0.0072(7) 0.0031(7) -0.0042(7)
C13 0.0263(8) 0.0211(9) 0.0331(9) -0.0060(7) -0.0003(7) -0.0079(7)
C14 0.0158(7) 0.0316(10) 0.0343(9) -0.0009(7) -0.0031(7) -0.0026(7)
C15 0.0230(8) 0.0326(10) 0.0315(9) 0.0009(7) -0.0088(7) 0.0018(7)
C16 0.0313(9) 0.0211(9) 0.0295(9) 0.0037(7) -0.0001(7) 0.0075(7)
C17 0.0315(9) 0.0211(9) 0.0266(8) 0.0014(7) 0.0035(7) 0.0061(7)
C18 0.0391(10) 0.0193(9) 0.0266(9) -0.0045(7) 0.0005(7) -0.0043(7)
C19 0.0322(9) 0.0256(10) 0.0312(9) -0.0043(7) -0.0011(7) -0.0121(7)
C20 0.0197(8) 0.0412(11) 0.0375(10) -0.0114(8) -0.0070(7) -0.0014(8)
C21 0.0288(9) 0.0407(11) 0.0283(9) -0.0038(8) -0.0098(7) 0.0076(8)

loop_
_atom_type_symbol
_atom_type_description
_atom_type_scat_dispersion_real
_atom_type_scat_dispersion_imag
_atom_type_scat_source
C C 0.0181 0.0091 'International Tables Vol C Tables 4.2.6.8 and 6.1.1.4'
H H 0.0000 0.0000 'International Tables Vol C Tables 4.2.6.8 and 6.1.1.4'
K K 0.3868 1.0657 'International Tables Vol C Tables 4.2.6.8 and 6.1.1.4'
O O 0.0492 0.0322 'International Tables Vol C Tables 4.2.6.8 and 6.1.1.4'

loop_
_geom_angle_atom_site_label_1
_geom_angle_atom_site_label_2
_geom_angle_atom_site_label_3
_geom_angle
O1 K1 O2 60.14(3)
O1 K1 O3 117.92(3)
O1 K1 O4 155.19(4)
O1 K1 O6 60.49(3)
O1 K1 C1 86.60(4)
O1 K1 C2 100.54(4)
O1 K1 C12 42.03(4)
O2 K1 O3 57.82(3)
O2 K1 O4 108.63(3)
O2 K1 O6 114.96(3)
O2 K1 C1 118.70(4)
O2 K1 C2 110.63(4)
O2 K1 C12 101.71(4)
O3 K1 C2 98.60(4)
O3 K1 C12 159.16(4)
O4 K1 O3 56.84(3)
O4 K1 O6 113.94(3)
O4 K1 C2 104.23(4)
O4 K1 C12 137.06(4)
O5 K1 O1 119.63(4)
O5 K1 O2 153.16(4)
O5 K1 O3 116.18(3)
O5 K1 O4 59.34(3)
O5 K1 O6 59.21(3)
O5 K1 C1 87.29(4)
O5 K1 C2 95.99(4)
O5 K1 C12 79.97(4)
O6 K1 O3 157.44(3)
O6 K1 C2 103.81(4)
O6 K1 C12 23.25(4)
C1 K1 O3 121.34(4)
C1 K1 O4 117.32(4)
C1 K1 O6 81.17(4)
C1 K1 C2 22.88(5)
C1 K1 C12 69.92(4)
C2 K1 C12 92.29(4)
C13 O1 K1 117.20(9)
C13 O1 C14 112.24(13)
C14 O1 K1 117.17(9)
C15 O2 K1 111.64(9)
C16 O2 K1 114.18(9)
C16 O2 C15 111.35(12)
C17 O3 K1 116.19(9)
C18 O3 K1 118.46(10)
C18 O3 C17 111.40(13)
C19 O4 K1 114.76(10)
C19 O4 C20 111.60(13)
C20 O4 K1 111.30(9)
C10 O5 K1 119.69(10)
C10 O5 C21 113.05(13)
C21 O5 K1 119.09(10)
C11 O6 K1 104.04(9)
C11 O6 C12 111.28(12)
C12 O6 K1 102.82(9)
C2 C1 K1 91.03(11)
C1 C2 K1 66.09(10)
C1 C2 C3 176.12(16)
C3 C2 K1 117.79(10)
C4 C3 C2 122.56(14)
C8 C3 C2 120.86(15)
C8 C3 C4 116.58(15)
C3 C4 H4 119.5
C5 C4 C3 121.04(15)
C5 C4 H4 119.5
C4 C5 H5 119.2
C6 C5 C4 121.66(16)
C6 C5 H5 119.2
C5 C6 C7 117.61(16)
C5 C6 C9 121.90(16)
C7 C6 C9 120.50(16)
C6 C7 H7 119.3
C8 C7 C6 121.37(17)
C8 C7 H7 119.3
C3 C8 H8 119.1
C7 C8 C3 121.74(16)
C7 C8 H8 119.1
C6 C9 H9A 109.5
C6 C9 H9B 109.5
C6 C9 H9C 109.5
H9A C9 H9B 109.5
H9A C9 H9C 109.5
H9B C9 H9C 109.5
O5 C10 H10A 109.9
O5 C10 H10B 109.9
O5 C10 C11 108.79(14)
H10A C10 H10B 108.3
C11 C10 H10A 109.9
C11 C10 H10B 109.9
O6 C11 C10 108.04(13)
O6 C11 H11A 110.1
O6 C11 H11B 110.1
C10 C11 H11A 110.1
C10 C11 H11B 110.1
H11A C11 H11B 108.4
K1 C12 H12A 75.1(11)
K1 C12 H12B 163.0(12)
O6 C12 K1 53.93(7)
O6 C12 C13 107.91(13)
O6 C12 H12A 110.6(11)
O6 C12 H12B 110.4(12)
C13 C12 K1 82.51(9)
C13 C12 H12A 108.3(11)
C13 C12 H12B 110.9(13)
H12A C12 H12B 108.7(16)
O1 C13 C12 108.73(13)
O1 C13 H13A 109.9
O1 C13 H13B 109.9
C12 C13 H13A 109.9
C12 C13 H13B 109.9
H13A C13 H13B 108.3
O1 C14 H14A 110.0
O1 C14 H14B 110.0
O1 C14 C15 108.58(14)
H14A C14 H14B 108.4
C15 C14 H14A 110.0
C15 C14 H14B 110.0
O2 C15 C14 108.61(14)
O2 C15 H15A 110.0
O2 C15 H15B 110.0
C14 C15 H15A 110.0
C14 C15 H15B 110.0
H15A C15 H15B 108.3
O2 C16 H16A 110.0
O2 C16 H16B 110.0
O2 C16 C17 108.50(13)
H16A C16 H16B 108.4
C17 C16 H16A 110.0
C17 C16 H16B 110.0
O3 C17 C16 108.33(13)
O3 C17 H17A 110.0
O3 C17 H17B 110.0
C16 C17 H17A 110.0
C16 C17 H17B 110.0
H17A C17 H17B 108.4
O3 C18 H18A 109.9
O3 C18 H18B 109.9
O3 C18 C19 109.00(14)
H18A C18 H18B 108.3
C19 C18 H18A 109.9
C19 C18 H18B 109.9
O4 C19 C18 108.65(14)
O4 C19 H19A 110.0
O4 C19 H19B 110.0
C18 C19 H19A 110.0
C18 C19 H19B 110.0
H19A C19 H19B 108.3
O4 C20 H20A 109.9
O4 C20 H20B 109.9
O4 C20 C21 108.93(14)
H20A C20 H20B 108.3
C21 C20 H20A 109.9
C21 C20 H20B 109.9
O5 C21 C20 109.00(15)
O5 C21 H21A 109.9
O5 C21 H21B 109.9
C20 C21 H21A 109.9
C20 C21 H21B 109.9
H21A C21 H21B 108.3

loop_
_geom_bond_atom_site_label_1
_geom_bond_atom_site_label_2
_geom_bond_distance
K1 O1 2.7828(11)
K1 O2 2.8481(11)
K1 O3 2.9564(12)
K1 O4 2.8931(11)
K1 O5 2.7820(11)
K1 O6 2.9294(12)
K1 C1 2.8899(16)
K1 C2 3.1607(15)
K1 C12 3.5337(17)
O1 C13 1.417(2)
O1 C14 1.426(2)
O2 C15 1.430(2)
O2 C16 1.420(2)
O3 C17 1.433(2)
O3 C18 1.426(2)
O4 C19 1.421(2)
O4 C20 1.428(2)
O5 C10 1.415(2)
O5 C21 1.426(2)
O6 C11 1.423(2)
O6 C12 1.430(2)
C1 C2 1.229(2)
C2 C3 1.440(2)
C3 C4 1.406(2)
C3 C8 1.399(2)
C4 H4 0.9500
C4 C5 1.386(3)
C5 H5 0.9500
C5 C6 1.386(2)
C6 C7 1.386(3)
C6 C9 1.509(3)
C7 H7 0.9500
C7 C8 1.380(3)
C8 H8 0.9500
C9 H9A 0.9800
C9 H9B 0.9800
C9 H9C 0.9800
C10 H10A 0.9900
C10 H10B 0.9900
C10 C11 1.500(2)
C11 H11A 0.9900
C11 H11B 0.9900
C12 C13 1.500(2)
C12 H12A 1.00(2)
C12 H12B 0.98(2)
C13 H13A 0.9900
C13 H13B 0.9900
C14 H14A 0.9900
C14 H14B 0.9900
C14 C15 1.496(3)
C15 H15A 0.9900
C15 H15B 0.9900
C16 H16A 0.9900
C16 H16B 0.9900
C16 C17 1.497(2)
C17 H17A 0.9900
C17 H17B 0.9900
C18 H18A 0.9900
C18 H18B 0.9900
C18 C19 1.494(3)
C19 H19A 0.9900
C19 H19B 0.9900
C20 H20A 0.9900
C20 H20B 0.9900
C20 C21 1.490(3)
C21 H21A 0.9900
C21 H21B 0.9900
